data_4133482
loop_
_publ_author_name
'Dong, Shaoqiang'
'Gopalakrishna, Tullimilli Y.'
'Han, Yi'
'Phan, Hoa'
'Tao, Tao'
'Ni, Yong'
'Liu, Gang'
'Chi, Chunyan'

_publ_section_title
;
 Extended Bis(anthraoxa)quinodimethanes with Nine and Ten Consecutively
 Fused Six-Membered Rings: Neutral Diradicaloids and Charged Diradical
 Dianions/Dications.
;
_journal_issue 1
_journal_name_full 'Journal of the American Chemical Society'
_journal_page_first 62
_journal_page_last 66
_journal_paper_doi 10.1021/jacs.8b10279
_journal_volume 141
_journal_year 2019
_chemical_formula_sum 'C178 H234 Li2 O18'
_chemical_formula_weight 2675.52
_space_group_crystal_system triclinic
_space_group_IT_number 2
_space_group_name_Hall '-P 1'
_space_group_name_H-M_alt 'P -1'
_atom_sites_solution_hydrogens geom
_audit_creation_method SHELXL-2014/7
_cell_angle_alpha 116.776(3)
_cell_angle_beta 100.802(4)
_cell_angle_gamma 99.945(3)
_cell_formula_units_Z 1
_cell_length_a 14.0023(14)
_cell_length_b 17.9457(18)
_cell_length_c 18.3619(18)
_cell_measurement_reflns_used 9624
_cell_measurement_temperature 100(2)
_cell_measurement_theta_max 74.48
_cell_measurement_theta_min 2.83
_cell_volume 3868.4(7)
_computing_cell_refinement 'APEX3 v2016.1-0 (Bruker AXS)'
_computing_data_collection 'APEX3 (Bruker AXS)'
_computing_data_reduction 'SAINT V8.32B (Bruker AXS Inc., 2014)'
_computing_molecular_graphics 'Bruker SHELXTL'
_computing_publication_material 'Bruker SHELXTL'
_computing_structure_refinement 'SHELXL--2014 (Sheldrick 2014)'
_computing_structure_solution 'SHELXT--(Sheldrick 2015)'
_diffrn_ambient_temperature 100(2)
_diffrn_measured_fraction_theta_full 0.987
_diffrn_measured_fraction_theta_max 0.987
_diffrn_measurement_device_type 'Bruker D8 Venture'
_diffrn_measurement_method '\f and \w scans'
_diffrn_radiation_type CuK\a
_diffrn_radiation_wavelength 1.54178
_diffrn_reflns_av_R_equivalents 0.0396
_diffrn_reflns_av_unetI/netI 0.0371
_diffrn_reflns_Laue_measured_fraction_full 0.987
_diffrn_reflns_Laue_measured_fraction_max 0.987
_diffrn_reflns_limit_h_max 16
_diffrn_reflns_limit_h_min -16
_diffrn_reflns_limit_k_max 21
_diffrn_reflns_limit_k_min -21
_diffrn_reflns_limit_l_max 21
_diffrn_reflns_limit_l_min -21
_diffrn_reflns_number 56456
_diffrn_reflns_point_group_measured_fraction_full 0.987
_diffrn_reflns_point_group_measured_fraction_max 0.987
_diffrn_reflns_theta_full 66.595
_diffrn_reflns_theta_max 66.595
_diffrn_reflns_theta_min 2.859
_exptl_absorpt_coefficient_mu 0.559
_exptl_absorpt_correction_T_max 0.7538
_exptl_absorpt_correction_T_min 0.6364
_exptl_absorpt_correction_type multi-scan
_exptl_absorpt_process_details 'Sadabs, (Sheldrick 2012)'
_exptl_crystal_colour Dark_Red
_exptl_crystal_density_diffrn 1.148
_exptl_crystal_density_meas ?
_exptl_crystal_density_method 'Not Measured'
_exptl_crystal_description Block
_exptl_crystal_F_000 1452
_exptl_crystal_size_max 0.523
_exptl_crystal_size_mid 0.277
_exptl_crystal_size_min 0.168
_refine_diff_density_max 0.712
_refine_diff_density_min -0.492
_refine_diff_density_rms 0.081
_refine_ls_extinction_method none
_refine_ls_goodness_of_fit_ref 1.034
_refine_ls_hydrogen_treatment constr
_refine_ls_matrix_type full
_refine_ls_number_parameters 995
_refine_ls_number_reflns 13497
_refine_ls_number_restraints 376
_refine_ls_restrained_S_all 1.035
_refine_ls_R_factor_all 0.0869
_refine_ls_R_factor_gt 0.0794
_refine_ls_shift/su_max 0.000
_refine_ls_shift/su_mean 0.000
_refine_ls_structure_factor_coef Fsqd
_refine_ls_weighting_details 'w=1/[\s^2^(Fo^2^)+(0.1475P)^2^+3.3676P] where P=(Fo^2^+2Fc^2^)/3'
_refine_ls_weighting_scheme calc
_refine_ls_wR_factor_gt 0.2366
_refine_ls_wR_factor_ref 0.2471
_reflns_Friedel_coverage 0.000
_reflns_number_gt 11867
_reflns_number_total 13497
_reflns_threshold_expression 'I > 2\s(I)'
_cod_data_source_file ja8b10279_si_005.cif
_cod_data_source_block h693
_cod_depositor_comments
;
The following automatic conversions were performed:

data item '_exptl_absorpt_correction_type' value 'Multi-scan' was
changed to 'multi-scan' in accordance with the
/home/saulius/struct/COD-crude-data/automatic-downloads/DataCite-retrospective/ACS/depositions/lib/dictionaries/cif_core.dic
dictionary named 'cif_core.dic' version 2.4.2 last updated on
2011-04-26.

data item '_exptl_crystal_density_meas' value 'Not Measured' was
changed to '?' -- the value is perceived as not measured.

Automatic conversion script
Id: cif_fix_values 6909 2019-04-08 15:41:33Z antanas 
;
_cod_database_code 4133482
_shelx_shelxl_version_number 2014/7
_shelx_space_group_comment
; 
The symmetry employed for this shelxl refinement is uniquely defined 
by the following loop, which should always be used as a source of 
symmetry information in preference to the above space-group names. 
They are only intended as comments. 
;
_computing_bruker_data_scaling 'SADABS V2012/1 (Bruker AXS Inc.)'

loop_
_space_group_symop_operation_xyz
'x, y, z'
'-x, -y, -z'

loop_
_atom_site_label
_atom_site_type_symbol
_atom_site_fract_x
_atom_site_fract_y
_atom_site_fract_z
_atom_site_U_iso_or_equiv
_atom_site_adp_type
_atom_site_occupancy
_atom_site_site_symmetry_order
_atom_site_calc_flag
_atom_site_refinement_flags_posn
_atom_site_refinement_flags_adp
_atom_site_refinement_flags_occupancy
_atom_site_disorder_assembly
_atom_site_disorder_group
O1 O 0.57535(12) 0.37428(9) 0.79553(10) 0.0303(4) Uani 1 1 d . . . . .
C1 C 0.74185(16) 0.33022(13) 0.49972(14) 0.0261(4) Uani 1 1 d . . . . .
C2 C 0.74165(17) 0.27061(14) 0.41637(14) 0.0284(5) Uani 1 1 d . . . . .
H2 H 0.6972 0.2128 0.3876 0.034 Uiso 1 1 calc R U . . .
C3 C 0.80388(18) 0.29415(14) 0.37609(14) 0.0310(5) Uani 1 1 d . . . . .
H3 H 0.8023 0.2528 0.3203 0.037 Uiso 1 1 calc R U . . .
C4 C 0.87025(18) 0.37978(15) 0.41754(14) 0.0308(5) Uani 1 1 d . . . . .
H4 H 0.9139 0.3959 0.3899 0.037 Uiso 1 1 calc R U . . .
C5 C 0.87160(17) 0.43958(14) 0.49764(14) 0.0280(4) Uani 1 1 d . . . . .
H5 H 0.9161 0.4972 0.5244 0.034 Uiso 1 1 calc R U . . .
C6 C 0.80846(16) 0.41820(14) 0.54202(14) 0.0264(4) Uani 1 1 d . . . . .
C7 C 0.80880(17) 0.47930(13) 0.62385(14) 0.0273(4) Uani 1 1 d . . . . .
C8 C 0.74763(17) 0.45561(14) 0.66754(14) 0.0273(4) Uani 1 1 d . . . . .
C9 C 0.68522(17) 0.36583(14) 0.62642(14) 0.0268(4) Uani 1 1 d . . . . .
C10 C 0.68045(16) 0.30584(13) 0.54360(14) 0.0264(4) Uani 1 1 d . . . . .
C11 C 0.62842(17) 0.34292(14) 0.67484(14) 0.0277(4) Uani 1 1 d . . . . .
H11 H 0.5889 0.2841 0.6512 0.033 Uiso 1 1 calc R U . . .
C12 C 0.63032(17) 0.40393(14) 0.75381(14) 0.0282(5) Uani 1 1 d . . . . .
C13 C 0.68669(17) 0.49481(14) 0.79455(14) 0.0291(5) Uani 1 1 d . . . . .
C14 C 0.74517(17) 0.51636(14) 0.74883(14) 0.0299(5) Uani 1 1 d . . . . .
H14 H 0.7854 0.5752 0.7741 0.036 Uiso 1 1 calc R U . . .
C15 C 0.67875(18) 0.55408(14) 0.87372(14) 0.0304(5) Uani 1 1 d . . . . .
C16 C 0.61024(17) 0.52400(14) 0.91029(14) 0.0278(5) Uani 1 1 d . . . . .
C17 C 0.55983(17) 0.43260(14) 0.87057(13) 0.0277(5) Uani 1 1 d . . . . .
C18 C 0.58920(17) 0.57790(14) 0.98451(14) 0.0287(5) Uani 1 1 d . . . . .
H18 H 0.6206 0.6391 1.0124 0.034 Uiso 1 1 calc R U . . .
C19 C 0.52389(16) 0.54607(13) 1.01995(13) 0.0256(4) Uani 1 1 d . . . . .
C20 C 0.60829(17) 0.21554(13) 0.49746(13) 0.0271(4) Uani 1 1 d . . . . .
C21 C 0.63724(17) 0.14784(14) 0.50548(15) 0.0305(5) Uani 1 1 d . . . . .
C22 C 0.57028(19) 0.06330(15) 0.45724(16) 0.0349(5) Uani 1 1 d . . . . .
H22 H 0.5899 0.0175 0.4627 0.042 Uiso 1 1 calc R U . . .
C23 C 0.4765(2) 0.04427(15) 0.40195(15) 0.0366(5) Uani 1 1 d . . . . .
C24 C 0.4477(2) 0.11255(16) 0.39659(16) 0.0387(5) Uani 1 1 d . . . . .
H24 H 0.3824 0.1009 0.3604 0.046 Uiso 1 1 calc R U . . .
C25 C 0.51279(18) 0.19783(15) 0.44334(15) 0.0329(5) Uani 1 1 d . . . . .
C26 C 0.73890(19) 0.16582(17) 0.56494(19) 0.0430(6) Uani 1 1 d . . . . .
H26A H 0.7506 0.1105 0.5561 0.065 Uiso 1 1 calc R U . . .
H26B H 0.7397 0.2011 0.6243 0.065 Uiso 1 1 calc R U . . .
H26C H 0.7926 0.1976 0.5532 0.065 Uiso 1 1 calc R U . . .
C27 C 0.4079(2) -0.04837(17) 0.34677(18) 0.0513(7) Uani 1 1 d . . . . .
H27A H 0.3386 -0.0478 0.3252 0.077 Uiso 1 1 calc R U . . .
H27B H 0.4076 -0.0775 0.3808 0.077 Uiso 1 1 calc R U . . .
H27C H 0.4328 -0.0799 0.2985 0.077 Uiso 1 1 calc R U . . .
C28 C 0.4798(2) 0.26932(18) 0.43307(19) 0.0465(6) Uani 1 1 d . . . . .
H28A H 0.4056 0.2509 0.4090 0.070 Uiso 1 1 calc R U . . .
H28B H 0.5116 0.2809 0.3945 0.070 Uiso 1 1 calc R U . . .
H28C H 0.5008 0.3226 0.4890 0.070 Uiso 1 1 calc R U . . .
C29 C 0.49778(16) 0.39711(13) 0.90347(13) 0.0267(4) Uani 1 1 d . . . . .
C30 C 0.45798(17) 0.30100(14) 0.86497(13) 0.0284(5) Uani 1 1 d . . . . .
C31 C 0.5187(2) 0.25538(19) 0.8819(3) 0.0625(9) Uani 1 1 d . . . . .
H31 H 0.5887 0.2846 0.9128 0.075 Uiso 1 1 calc R U . . .
C32 C 0.4812(2) 0.16743(19) 0.8553(3) 0.0663(10) Uani 1 1 d . . . . .
H32 H 0.5261 0.1386 0.8693 0.080 Uiso 1 1 calc R U . . .
C33 C 0.38155(19) 0.12092(14) 0.80937(14) 0.0328(5) Uani 1 1 d . . . . .
C34 C 0.3213(2) 0.16662(18) 0.7892(2) 0.0531(7) Uani 1 1 d . . . . .
H34 H 0.2523 0.1366 0.7555 0.064 Uiso 1 1 calc R U . . .
C35 C 0.3582(2) 0.25488(17) 0.8166(2) 0.0519(7) Uani 1 1 d . . . . .
H35 H 0.3140 0.2838 0.8017 0.062 Uiso 1 1 calc R U . . .
C36 C 0.3369(2) 0.02619(15) 0.78674(16) 0.0383(6) Uani 1 1 d . . . . .
C37 C 0.4182(2) -0.02128(16) 0.78346(19) 0.0460(6) Uani 1 1 d . . . . .
H37A H 0.3865 -0.0817 0.7680 0.069 Uiso 1 1 calc R U . . .
H37B H 0.4695 0.0085 0.8397 0.069 Uiso 1 1 calc R U . . .
H37C H 0.4506 -0.0211 0.7406 0.069 Uiso 1 1 calc R U . . .
C38 C 0.2546(2) -0.02546(16) 0.70061(19) 0.0514(7) Uani 1 1 d . . . . .
H38A H 0.2292 -0.0860 0.6872 0.077 Uiso 1 1 calc R U . . .
H38B H 0.2831 -0.0244 0.6561 0.077 Uiso 1 1 calc R U . . .
H38C H 0.1985 0.0007 0.7030 0.077 Uiso 1 1 calc R U . . .
C39 C 0.2909(3) 0.02877(18) 0.8574(2) 0.0527(7) Uani 1 1 d . . . . .
H39A H 0.2615 -0.0310 0.8449 0.079 Uiso 1 1 calc R U . . .
H39B H 0.2376 0.0580 0.8597 0.079 Uiso 1 1 calc R U . . .
H39C H 0.3442 0.0609 0.9127 0.079 Uiso 1 1 calc R U . . .
C40 C 0.87451(18) 0.57207(14) 0.66891(14) 0.0311(5) Uani 1 1 d . . . . .
C41 C 0.97369(19) 0.59553(16) 0.72059(15) 0.0373(5) Uani 1 1 d . . . . .
C42 C 1.0309(2) 0.68352(17) 0.76821(17) 0.0448(6) Uani 1 1 d . . . . .
H42 H 1.0982 0.6991 0.8035 0.054 Uiso 1 1 calc R U . . .
C43 C 0.9927(2) 0.74767(17) 0.76551(17) 0.0467(7) Uani 1 1 d . . . . .
C44 C 0.8949(2) 0.72426(16) 0.71432(19) 0.0473(7) Uani 1 1 d . . . . .
H44 H 0.8678 0.7685 0.7121 0.057 Uiso 1 1 calc R U . . .
C45 C 0.8340(2) 0.63681(15) 0.66529(16) 0.0384(6) Uani 1 1 d . . . . .
C46 C 1.0186(2) 0.52734(18) 0.72642(19) 0.0478(6) Uani 1 1 d . . . . .
H46A H 1.0848 0.5559 0.7707 0.072 Uiso 1 1 calc R U . . .
H46B H 1.0275 0.4895 0.6712 0.072 Uiso 1 1 calc R U . . .
H46C H 0.9728 0.4922 0.7411 0.072 Uiso 1 1 calc R U . . .
C47 C 1.0551(3) 0.84286(19) 0.8192(2) 0.0673(10) Uani 1 1 d . . . . .
H47A H 1.0196 0.8782 0.8029 0.101 Uiso 1 1 calc R U . . .
H47B H 1.1217 0.8498 0.8095 0.101 Uiso 1 1 calc R U . . .
H47C H 1.0641 0.8622 0.8798 0.101 Uiso 1 1 calc R U . . .
C48 C 0.7263(2) 0.61472(19) 0.6139(2) 0.0524(7) Uani 1 1 d . . . . .
H48A H 0.7096 0.6686 0.6235 0.079 Uiso 1 1 calc R U . . .
H48B H 0.6805 0.5830 0.6316 0.079 Uiso 1 1 calc R U . . .
H48C H 0.7184 0.5781 0.5530 0.079 Uiso 1 1 calc R U . . .
C49 C 0.74040(18) 0.64814(14) 0.91663(14) 0.0310(5) Uani 1 1 d . . . . .
C50 C 0.84783(19) 0.67205(16) 0.94832(15) 0.0370(5) Uani 1 1 d . . . . .
C51 C 0.9048(2) 0.75858(17) 0.98219(17) 0.0434(6) Uani 1 1 d . . . . .
H51 H 0.9768 0.7741 1.0030 0.052 Uiso 1 1 calc R U . . .
C52 C 0.8591(2) 0.82270(16) 0.98631(16) 0.0436(6) Uani 1 1 d . . . . .
C53 C 0.7546(2) 0.79863(16) 0.95609(16) 0.0425(6) Uani 1 1 d . . . . .
H53 H 0.7224 0.8420 0.9593 0.051 Uiso 1 1 calc R U . . .
C54 C 0.6941(2) 0.71267(15) 0.92082(15) 0.0366(5) Uani 1 1 d . . . . .
C55 C 0.9031(2) 0.60650(18) 0.94477(18) 0.0447(6) Uani 1 1 d . . . . .
H55A H 0.9690 0.6363 0.9894 0.067 Uiso 1 1 calc R U . . .
H55B H 0.9137 0.5772 0.8885 0.067 Uiso 1 1 calc R U . . .
H55C H 0.8625 0.5632 0.9541 0.067 Uiso 1 1 calc R U . . .
C56 C 0.9222(3) 0.91545(18) 1.0202(2) 0.0604(8) Uani 1 1 d . . . . .
H56A H 0.9945 0.9204 1.0388 0.091 Uiso 1 1 calc R U . . .
H56B H 0.9098 0.9306 0.9749 0.091 Uiso 1 1 calc R U . . .
H56C H 0.9033 0.9554 1.0689 0.091 Uiso 1 1 calc R U . . .
C57 C 0.5810(2) 0.69204(18) 0.88702(19) 0.0465(6) Uani 1 1 d . . . . .
H57A H 0.5655 0.7368 0.8742 0.070 Uiso 1 1 calc R U . . .
H57B H 0.5496 0.6910 0.9301 0.070 Uiso 1 1 calc R U . . .
H57C H 0.5542 0.6349 0.8347 0.070 Uiso 1 1 calc R U . . .
Li1 Li 0.2308(3) 0.3509(3) 0.6461(3) 0.0396(9) Uani 1 1 d . . . . .
O2 O 0.32272(13) 0.43693(11) 0.63543(12) 0.0426(4) Uani 1 1 d . . . . .
O3 O 0.26926(14) 0.24430(11) 0.60626(13) 0.0466(5) Uani 1 1 d . . . . .
O4 O 0.09826(13) 0.31878(12) 0.56708(12) 0.0444(4) Uani 1 1 d . . . . .
O5 O 0.22660(15) 0.40864(13) 0.76205(12) 0.0490(5) Uani 1 1 d . . . . .
C58 C 0.4329(2) 0.46672(18) 0.6608(2) 0.0502(7) Uani 1 1 d . . . . .
H58A H 0.4602 0.4183 0.6294 0.060 Uiso 1 1 calc R U . . .
H58B H 0.4621 0.4903 0.7229 0.060 Uiso 1 1 calc R U . . .
C59 C 0.4574(2) 0.5370(2) 0.6381(2) 0.0609(8) Uani 1 1 d . . . . .
H59A H 0.4552 0.5121 0.5773 0.073 Uiso 1 1 calc R U . . .
H59B H 0.5251 0.5793 0.6748 0.073 Uiso 1 1 calc R U . . .
C60 C 0.3725(2) 0.5793(2) 0.6556(3) 0.0634(9) Uani 1 1 d . . . . .
H60A H 0.3897 0.6234 0.7168 0.076 Uiso 1 1 calc R U . . .
H60B H 0.3592 0.6075 0.6208 0.076 Uiso 1 1 calc R U . . .
C61 C 0.2828(2) 0.50400(18) 0.6300(2) 0.0470(6) Uani 1 1 d . . . . .
H61A H 0.2407 0.5223 0.6690 0.056 Uiso 1 1 calc R U . . .
H61B H 0.2401 0.4820 0.5709 0.056 Uiso 1 1 calc R U . . .
C62 C 0.2074(2) 0.15694(19) 0.5735(3) 0.0635(9) Uani 1 1 d . . . . .
H62A H 0.1453 0.1421 0.5277 0.076 Uiso 1 1 calc R U . . .
H62B H 0.1870 0.1504 0.6196 0.076 Uiso 1 1 calc R U . . .
C63 C 0.2724(2) 0.09875(19) 0.5388(3) 0.0681(10) Uani 1 1 d . . . . .
H63A H 0.2651 0.0814 0.4782 0.082 Uiso 1 1 calc R U . . .
H63B H 0.2544 0.0456 0.5436 0.082 Uiso 1 1 calc R U . . .
C64 C 0.3795(2) 0.15626(18) 0.5959(2) 0.0502(7) Uani 1 1 d . . . . .
H64A H 0.3961 0.1544 0.6498 0.060 Uiso 1 1 calc R U . . .
H64B H 0.4308 0.1389 0.5663 0.060 Uiso 1 1 calc R U . . .
C65 C 0.3729(2) 0.24595(18) 0.6123(2) 0.0476(6) Uani 1 1 d . . . . .
H65A H 0.4180 0.2918 0.6699 0.057 Uiso 1 1 calc R U . . .
H65B H 0.3938 0.2582 0.5693 0.057 Uiso 1 1 calc R U . . .
C66 C -0.0022(2) 0.28013(19) 0.56348(19) 0.0488(7) Uani 1 1 d . . . . .
H66A H -0.0454 0.3188 0.5656 0.059 Uiso 1 1 calc R U . . .
H66B H -0.0001 0.2693 0.6120 0.059 Uiso 1 1 calc R U . . .
C67 C -0.0430(2) 0.19447(18) 0.47860(18) 0.0454(6) Uani 1 1 d . . . . .
H67A H -0.0311 0.1453 0.4863 0.055 Uiso 1 1 calc R U . . .
H67B H -0.1168 0.1817 0.4530 0.055 Uiso 1 1 calc R U . . .
C68 C 0.0170(3) 0.2098(2) 0.4231(2) 0.0551(7) Uani 1 1 d . . . . .
H68A H 0.0530 0.1652 0.4017 0.066 Uiso 1 1 calc R U . . .
H68B H -0.0285 0.2079 0.3736 0.066 Uiso 1 1 calc R U . . .
C69 C 0.0920(2) 0.3001(2) 0.4818(2) 0.0571(8) Uani 1 1 d . . . . .
H69A H 0.1595 0.3009 0.4725 0.068 Uiso 1 1 calc R U . . .
H69B H 0.0679 0.3438 0.4709 0.068 Uiso 1 1 calc R U . . .
C70 C 0.1445(2) 0.3814(2) 0.79063(19) 0.0511(7) Uani 1 1 d . . . . .
H70A H 0.1261 0.3176 0.7680 0.061 Uiso 1 1 calc R U . . .
H70B H 0.0836 0.3964 0.7710 0.061 Uiso 1 1 calc R U . . .
C71 C 0.1840(3) 0.4299(3) 0.8867(2) 0.0659(9) Uani 1 1 d . . . . .
H71A H 0.2215 0.3980 0.9078 0.079 Uiso 1 1 calc R U . . .
H71B H 0.1281 0.4399 0.9125 0.079 Uiso 1 1 calc R U . . .
C72 C 0.2545(3) 0.5152(2) 0.90574(19) 0.0593(8) Uani 1 1 d . . . . .
H72A H 0.2163 0.5570 0.9066 0.071 Uiso 1 1 calc R U . . .
H72B H 0.3080 0.5423 0.9613 0.071 Uiso 1 1 calc R U . . .
C73 C 0.2995(2) 0.48717(18) 0.83227(17) 0.0482(6) Uani 1 1 d . . . . .
H73A H 0.3118 0.5332 0.8165 0.058 Uiso 1 1 calc R U . . .
H73B H 0.3649 0.4760 0.8483 0.058 Uiso 1 1 calc R U . . .
O1S O 0.9228(3) 0.8435(2) 0.28521(19) 0.0971(10) Uani 1 1 d D . . . .
C1S C 0.9297(4) 0.8318(3) 0.2056(3) 0.1007(15) Uani 1 1 d D . . . .
H1SA H 0.8616 0.8164 0.1662 0.121 Uiso 1 1 calc R U . . .
H1SB H 0.9615 0.7850 0.1790 0.121 Uiso 1 1 calc R U . . .
C2S C 0.9943(4) 0.9171(3) 0.2256(3) 0.0823(11) Uani 1 1 d D . . . .
H2SA H 0.9519 0.9541 0.2197 0.099 Uiso 1 1 calc R U . . .
H2SB H 1.0368 0.9091 0.1867 0.099 Uiso 1 1 calc R U . . .
C3S C 1.0614(4) 0.9592(3) 0.3188(3) 0.0949(14) Uani 1 1 d D . . . .
H3SA H 1.1330 0.9602 0.3218 0.114 Uiso 1 1 calc R U . . .
H3SB H 1.0587 1.0195 0.3536 0.114 Uiso 1 1 calc R U . . .
C4S C 1.0150(3) 0.9009(4) 0.3475(3) 0.0927(14) Uani 1 1 d D . . . .
H4SA H 1.0613 0.8675 0.3557 0.111 Uiso 1 1 calc R U . . .
H4SB H 1.0028 0.9357 0.4028 0.111 Uiso 1 1 calc R U . . .
O2S O 0.2260(3) -0.0012(2) 0.2179(3) 0.0848(11) Uani 0.790(5) 1 d D U P A 1
C5S C 0.2667(6) -0.0309(4) 0.1496(5) 0.0924(15) Uani 0.790(5) 1 d D U P A 1
H5SA H 0.2170 -0.0841 0.0997 0.111 Uiso 0.790(5) 1 calc R U P A 1
H5SB H 0.3291 -0.0459 0.1659 0.111 Uiso 0.790(5) 1 calc R U P A 1
C6S C 0.2914(7) 0.0384(5) 0.1268(5) 0.1121(17) Uani 0.790(5) 1 d D U P A 1
H6SA H 0.2465 0.0207 0.0696 0.134 Uiso 0.790(5) 1 calc R U P A 1
H6SB H 0.3631 0.0514 0.1268 0.134 Uiso 0.790(5) 1 calc R U P A 1
C7S C 0.2728(7) 0.1175(5) 0.1967(7) 0.0944(17) Uani 0.790(5) 1 d D U P A 1
H7SA H 0.3372 0.1581 0.2420 0.113 Uiso 0.790(5) 1 calc R U P A 1
H7SB H 0.2396 0.1495 0.1728 0.113 Uiso 0.790(5) 1 calc R U P A 1
C8S C 0.2035(4) 0.0760(4) 0.2302(4) 0.0796(13) Uani 0.790(5) 1 d D U P A 1
H8SA H 0.2150 0.1160 0.2918 0.095 Uiso 0.790(5) 1 calc R U P A 1
H8SB H 0.1316 0.0629 0.1990 0.095 Uiso 0.790(5) 1 calc R U P A 1
O2X O 0.1746(13) 0.0463(12) 0.1529(13) 0.121(3) Uani 0.210(5) 1 d D U P A 2
C5X C 0.2115(17) -0.0211(14) 0.1077(16) 0.110(4) Uani 0.210(5) 1 d D U P A 2
H5X1 H 0.2131 -0.0260 0.0521 0.132 Uiso 0.210(5) 1 calc R U P A 2
H5X2 H 0.1698 -0.0773 0.0976 0.132 Uiso 0.210(5) 1 calc R U P A 2
C6X C 0.3190(17) 0.0057(14) 0.1670(18) 0.105(3) Uani 0.210(5) 1 d D U P A 2
H6X1 H 0.3609 -0.0301 0.1380 0.126 Uiso 0.210(5) 1 calc R U P A 2
H6X2 H 0.3186 0.0041 0.2201 0.126 Uiso 0.210(5) 1 calc R U P A 2
C7X C 0.3530(15) 0.0996(14) 0.1833(15) 0.091(3) Uani 0.210(5) 1 d D U P A 2
H7X1 H 0.4151 0.1365 0.2326 0.109 Uiso 0.210(5) 1 calc R U P A 2
H7X2 H 0.3625 0.1016 0.1321 0.109 Uiso 0.210(5) 1 calc R U P A 2
C8X C 0.2577(19) 0.1227(15) 0.203(3) 0.104(4) Uani 0.210(5) 1 d D U P A 2
H8X1 H 0.2653 0.1451 0.2646 0.124 Uiso 0.210(5) 1 calc R U P A 2
H8X2 H 0.2465 0.1685 0.1892 0.124 Uiso 0.210(5) 1 calc R U P A 2
O3S O 0.9070(3) 0.2926(2) 0.7963(3) 0.0735(11) Uani 0.705(5) 1 d . U P B 1
C9S C 0.8421(4) 0.2314(3) 0.8072(4) 0.0662(12) Uani 0.705(5) 1 d . U P B 1
H9SA H 0.8804 0.2207 0.8509 0.079 Uiso 0.705(5) 1 calc R U P B 1
H9SB H 0.8126 0.1753 0.7527 0.079 Uiso 0.705(5) 1 calc R U P B 1
C10S C 0.7609(4) 0.2691(3) 0.8351(4) 0.0647(12) Uani 0.705(5) 1 d . U P B 1
H10A H 0.7352 0.2483 0.8715 0.078 Uiso 0.705(5) 1 calc R U P B 1
H10B H 0.7035 0.2540 0.7854 0.078 Uiso 0.705(5) 1 calc R U P B 1
C11S C 0.8143(5) 0.3675(5) 0.8863(4) 0.0631(14) Uani 0.705(5) 1 d . U P B 1
H11A H 0.8552 0.3864 0.9451 0.076 Uiso 0.705(5) 1 calc R U P B 1
H11B H 0.7656 0.4019 0.8886 0.076 Uiso 0.705(5) 1 calc R U P B 1
C12S C 0.8818(4) 0.3733(4) 0.8307(5) 0.0664(14) Uani 0.705(5) 1 d . U P B 1
H12A H 0.8446 0.3807 0.7841 0.080 Uiso 0.705(5) 1 calc R U P B 1
H12B H 0.9441 0.4234 0.8657 0.080 Uiso 0.705(5) 1 calc R U P B 1
O3X O 0.8114(7) 0.3196(6) 0.9401(6) 0.075(2) Uani 0.295(5) 1 d . U P B 2
C9X C 0.7942(10) 0.2385(8) 0.8690(9) 0.069(2) Uani 0.295(5) 1 d . U P B 2
H9XA H 0.7290 0.1980 0.8588 0.083 Uiso 0.295(5) 1 calc R U P B 2
H9XB H 0.8497 0.2130 0.8776 0.083 Uiso 0.295(5) 1 calc R U P B 2
C10X C 0.7906(12) 0.2541(9) 0.7925(10) 0.069(2) Uani 0.295(5) 1 d . U P B 2
H10C H 0.8204 0.2146 0.7516 0.083 Uiso 0.295(5) 1 calc R U P B 2
H10D H 0.7203 0.2465 0.7622 0.083 Uiso 0.295(5) 1 calc R U P B 2
C11X C 0.8557(13) 0.3489(11) 0.8374(12) 0.068(2) Uani 0.295(5) 1 d . U P B 2
H11C H 0.9285 0.3531 0.8434 0.082 Uiso 0.295(5) 1 calc R U P B 2
H11D H 0.8334 0.3787 0.8061 0.082 Uiso 0.295(5) 1 calc R U P B 2
C12X C 0.8383(15) 0.3836(13) 0.9166(12) 0.070(3) Uani 0.295(5) 1 d . U P B 2
H12C H 0.7829 0.4110 0.9149 0.084 Uiso 0.295(5) 1 calc R U P B 2
H12D H 0.9004 0.4297 0.9606 0.084 Uiso 0.295(5) 1 calc R U P B 2
O4S O 0.3592(4) 0.8722(3) 0.9981(3) 0.1311(14) Uani 1 1 d . . . . .
C13S C 0.2930(5) 0.7855(4) 0.9587(3) 0.1123(18) Uani 1 1 d . . . . .
H13A H 0.2210 0.7847 0.9431 0.135 Uiso 1 1 calc R U . . .
H13B H 0.3025 0.7615 0.9977 0.135 Uiso 1 1 calc R U . . .
C14S C 0.3236(3) 0.7312(3) 0.8762(4) 0.0980(16) Uani 1 1 d . . . . .
H14A H 0.3759 0.7040 0.8879 0.118 Uiso 1 1 calc R U . . .
H14B H 0.2639 0.6855 0.8285 0.118 Uiso 1 1 calc R U . . .
C15S C 0.3651(4) 0.8017(3) 0.8583(3) 0.0836(12) Uani 1 1 d . . . . .
H15A H 0.4128 0.7855 0.8244 0.100 Uiso 1 1 calc R U . . .
H15B H 0.3095 0.8132 0.8266 0.100 Uiso 1 1 calc R U . . .
C16S C 0.4171(5) 0.8772(3) 0.9421(4) 0.1081(17) Uani 1 1 d . . . . .
H16A H 0.4873 0.8765 0.9629 0.130 Uiso 1 1 calc R U . . .
H16B H 0.4204 0.9316 0.9398 0.130 Uiso 1 1 calc R U . . .

loop_
_atom_site_aniso_label
_atom_site_aniso_U_11
_atom_site_aniso_U_22
_atom_site_aniso_U_33
_atom_site_aniso_U_23
_atom_site_aniso_U_13
_atom_site_aniso_U_12
O1 0.0420(9) 0.0219(7) 0.0257(8) 0.0084(6) 0.0200(7) 0.0058(6)
C1 0.0324(11) 0.0217(10) 0.0255(10) 0.0104(9) 0.0136(9) 0.0095(8)
C2 0.0366(11) 0.0207(10) 0.0257(11) 0.0084(9) 0.0139(9) 0.0077(8)
C3 0.0422(12) 0.0254(11) 0.0230(10) 0.0076(9) 0.0170(9) 0.0094(9)
C4 0.0373(12) 0.0290(11) 0.0286(11) 0.0135(9) 0.0185(9) 0.0088(9)
C5 0.0339(11) 0.0223(10) 0.0273(11) 0.0104(9) 0.0151(9) 0.0062(8)
C6 0.0316(11) 0.0228(10) 0.0257(10) 0.0107(9) 0.0132(9) 0.0090(8)
C7 0.0344(11) 0.0216(10) 0.0249(10) 0.0092(9) 0.0140(9) 0.0074(9)
C8 0.0336(11) 0.0242(11) 0.0252(11) 0.0105(9) 0.0145(9) 0.0097(9)
C9 0.0327(11) 0.0234(10) 0.0276(11) 0.0123(9) 0.0157(9) 0.0103(9)
C10 0.0311(11) 0.0215(10) 0.0276(11) 0.0110(9) 0.0137(9) 0.0085(8)
C11 0.0330(11) 0.0236(10) 0.0294(11) 0.0129(9) 0.0162(9) 0.0085(8)
C12 0.0326(11) 0.0292(11) 0.0279(11) 0.0153(9) 0.0165(9) 0.0099(9)
C13 0.0348(11) 0.0265(11) 0.0266(11) 0.0117(9) 0.0147(9) 0.0088(9)
C14 0.0378(12) 0.0223(10) 0.0282(11) 0.0096(9) 0.0163(9) 0.0068(9)
C15 0.0381(12) 0.0261(11) 0.0289(11) 0.0127(9) 0.0176(9) 0.0081(9)
C16 0.0349(11) 0.0243(11) 0.0239(10) 0.0104(9) 0.0142(9) 0.0066(9)
C17 0.0366(11) 0.0245(11) 0.0209(10) 0.0079(9) 0.0147(9) 0.0094(9)
C18 0.0351(11) 0.0186(10) 0.0286(11) 0.0085(9) 0.0149(9) 0.0026(8)
C19 0.0322(11) 0.0180(11) 0.0215(10) 0.0061(8) 0.0118(8) 0.0023(8)
C20 0.0345(11) 0.0225(10) 0.0264(10) 0.0107(9) 0.0181(9) 0.0077(9)
C21 0.0354(11) 0.0233(11) 0.0353(12) 0.0134(9) 0.0186(10) 0.0089(9)
C22 0.0442(13) 0.0236(11) 0.0404(13) 0.0155(10) 0.0212(11) 0.0101(10)
C23 0.0476(14) 0.0256(11) 0.0319(12) 0.0120(10) 0.0158(10) 0.0023(10)
C24 0.0413(13) 0.0349(13) 0.0338(12) 0.0169(11) 0.0074(10) 0.0022(10)
C25 0.0406(12) 0.0273(11) 0.0306(11) 0.0143(9) 0.0132(10) 0.0074(9)
C26 0.0375(13) 0.0329(13) 0.0623(17) 0.0268(12) 0.0144(12) 0.0106(10)
C27 0.0642(18) 0.0305(13) 0.0430(15) 0.0154(12) 0.0076(13) -0.0055(12)
C28 0.0456(14) 0.0373(14) 0.0543(16) 0.0264(13) 0.0042(12) 0.0081(11)
C29 0.0330(11) 0.0198(10) 0.0210(10) 0.0055(8) 0.0106(8) 0.0039(8)
C30 0.0380(12) 0.0234(10) 0.0218(10) 0.0083(8) 0.0166(9) 0.0045(9)
C31 0.0376(14) 0.0316(14) 0.098(3) 0.0278(16) -0.0011(15) 0.0011(11)
C32 0.0442(16) 0.0339(15) 0.109(3) 0.0352(17) 0.0018(17) 0.0074(12)
C33 0.0442(13) 0.0224(11) 0.0283(11) 0.0086(9) 0.0180(10) 0.0055(9)
C34 0.0468(15) 0.0287(13) 0.0626(18) 0.0194(13) -0.0058(13) -0.0039(11)
C35 0.0495(16) 0.0281(13) 0.0619(18) 0.0214(13) -0.0048(13) 0.0009(11)
C36 0.0498(14) 0.0231(11) 0.0375(13) 0.0108(10) 0.0204(11) 0.0046(10)
C37 0.0637(17) 0.0263(12) 0.0498(15) 0.0174(11) 0.0261(13) 0.0124(11)
C38 0.0598(17) 0.0226(12) 0.0524(16) 0.0084(12) 0.0130(14) 0.0009(11)
C39 0.0725(19) 0.0332(13) 0.0554(17) 0.0203(13) 0.0382(15) 0.0073(13)
C40 0.0433(13) 0.0231(11) 0.0241(10) 0.0069(9) 0.0206(9) 0.0056(9)
C41 0.0431(13) 0.0321(12) 0.0287(11) 0.0085(10) 0.0194(10) 0.0024(10)
C42 0.0482(15) 0.0345(13) 0.0355(13) 0.0070(11) 0.0197(11) -0.0028(11)
C43 0.0582(17) 0.0297(13) 0.0401(14) 0.0067(11) 0.0294(13) -0.0004(12)
C44 0.0703(19) 0.0259(12) 0.0537(16) 0.0184(12) 0.0380(15) 0.0157(12)
C45 0.0510(14) 0.0271(12) 0.0397(13) 0.0148(10) 0.0263(11) 0.0096(10)
C46 0.0409(14) 0.0421(15) 0.0509(16) 0.0196(13) 0.0095(12) 0.0050(11)
C47 0.082(2) 0.0287(14) 0.064(2) 0.0045(14) 0.0334(18) -0.0049(14)
C48 0.0633(18) 0.0400(15) 0.0652(19) 0.0315(14) 0.0265(15) 0.0185(13)
C49 0.0411(12) 0.0240(11) 0.0224(10) 0.0073(9) 0.0163(9) 0.0017(9)
C50 0.0443(13) 0.0312(12) 0.0272(11) 0.0096(10) 0.0145(10) 0.0021(10)
C51 0.0458(14) 0.0354(13) 0.0370(13) 0.0126(11) 0.0145(11) -0.0025(11)
C52 0.0597(16) 0.0277(12) 0.0300(12) 0.0086(10) 0.0164(11) -0.0046(11)
C53 0.0648(17) 0.0250(12) 0.0370(13) 0.0131(10) 0.0236(12) 0.0097(11)
C54 0.0492(14) 0.0269(11) 0.0301(12) 0.0112(10) 0.0178(10) 0.0052(10)
C55 0.0411(14) 0.0430(14) 0.0432(14) 0.0181(12) 0.0126(11) 0.0060(11)
C56 0.078(2) 0.0306(14) 0.0521(17) 0.0148(13) 0.0156(15) -0.0105(14)
C57 0.0519(16) 0.0389(14) 0.0524(16) 0.0233(13) 0.0199(13) 0.0159(12)
Li1 0.037(2) 0.034(2) 0.045(2) 0.0162(18) 0.0138(18) 0.0102(17)
O2 0.0373(9) 0.0359(9) 0.0552(11) 0.0238(8) 0.0135(8) 0.0091(7)
O3 0.0387(9) 0.0299(9) 0.0624(12) 0.0163(9) 0.0148(9) 0.0097(7)
O4 0.0365(9) 0.0465(10) 0.0459(10) 0.0215(9) 0.0122(8) 0.0069(8)
O5 0.0535(11) 0.0430(10) 0.0398(10) 0.0135(8) 0.0157(8) 0.0076(9)
C58 0.0378(14) 0.0377(14) 0.0699(19) 0.0223(14) 0.0177(13) 0.0108(11)
C59 0.0482(16) 0.062(2) 0.078(2) 0.0390(18) 0.0266(16) 0.0100(14)
C60 0.0509(17) 0.0495(17) 0.099(3) 0.0470(19) 0.0187(17) 0.0132(14)
C61 0.0448(14) 0.0446(15) 0.0597(17) 0.0314(14) 0.0178(13) 0.0144(12)
C62 0.0433(16) 0.0383(15) 0.098(3) 0.0292(17) 0.0139(16) 0.0079(12)
C63 0.0497(17) 0.0313(14) 0.102(3) 0.0206(16) 0.0159(17) 0.0077(13)
C64 0.0447(15) 0.0384(14) 0.0692(19) 0.0256(14) 0.0202(14) 0.0167(12)
C65 0.0394(14) 0.0352(14) 0.0620(18) 0.0199(13) 0.0154(12) 0.0089(11)
C66 0.0371(13) 0.0470(15) 0.0479(16) 0.0128(13) 0.0160(12) 0.0069(11)
C67 0.0470(15) 0.0393(14) 0.0422(14) 0.0171(12) 0.0106(12) 0.0070(11)
C68 0.0648(19) 0.0486(16) 0.0510(17) 0.0216(14) 0.0264(15) 0.0143(14)
C69 0.0504(16) 0.068(2) 0.0520(17) 0.0357(16) 0.0103(13) 0.0033(14)
C70 0.0449(15) 0.0612(18) 0.0463(16) 0.0270(14) 0.0144(12) 0.0125(13)
C71 0.0536(18) 0.096(3) 0.0489(18) 0.0377(18) 0.0163(14) 0.0169(18)
C72 0.0627(19) 0.065(2) 0.0383(15) 0.0158(14) 0.0118(14) 0.0239(16)
C73 0.0572(16) 0.0387(14) 0.0378(14) 0.0134(12) 0.0088(12) 0.0113(12)
O1S 0.112(2) 0.093(2) 0.0700(18) 0.0420(17) 0.0153(17) 0.0037(18)
C1S 0.115(4) 0.096(3) 0.077(3) 0.046(3) 0.018(3) 0.004(3)
C2S 0.091(3) 0.092(3) 0.075(3) 0.050(2) 0.026(2) 0.030(2)
C3S 0.132(4) 0.064(2) 0.077(3) 0.030(2) 0.027(3) 0.021(3)
C4S 0.067(2) 0.152(5) 0.092(3) 0.083(3) 0.030(2) 0.037(3)
O2S 0.073(2) 0.077(2) 0.107(2) 0.0430(19) 0.0323(18) 0.0298(16)
C5S 0.088(3) 0.097(3) 0.098(3) 0.050(3) 0.033(3) 0.035(3)
C6S 0.125(4) 0.104(3) 0.117(3) 0.058(3) 0.037(3) 0.048(3)
C7S 0.116(4) 0.106(3) 0.080(3) 0.059(3) 0.029(3) 0.043(3)
C8S 0.076(3) 0.076(3) 0.091(3) 0.047(2) 0.015(2) 0.031(2)
O2X 0.112(4) 0.113(4) 0.115(4) 0.040(4) 0.030(4) 0.031(4)
C5X 0.106(5) 0.104(5) 0.112(5) 0.047(5) 0.029(5) 0.037(4)
C6X 0.107(5) 0.104(5) 0.104(5) 0.050(5) 0.034(5) 0.036(4)
C7X 0.106(5) 0.108(5) 0.083(5) 0.058(5) 0.036(5) 0.048(5)
C8X 0.106(5) 0.106(5) 0.099(5) 0.047(5) 0.032(5) 0.042(4)
O3S 0.0631(19) 0.0516(18) 0.098(2) 0.0272(17) 0.0304(17) 0.0204(14)
C9S 0.058(2) 0.046(2) 0.096(3) 0.033(2) 0.029(2) 0.0205(19)
C10S 0.060(2) 0.058(2) 0.086(3) 0.041(2) 0.027(2) 0.0204(19)
C11S 0.053(3) 0.062(3) 0.076(3) 0.033(2) 0.018(2) 0.027(2)
C12S 0.049(3) 0.053(3) 0.094(3) 0.033(2) 0.021(2) 0.018(2)
O3X 0.073(4) 0.066(4) 0.081(4) 0.033(3) 0.025(3) 0.017(3)
C9X 0.063(4) 0.060(4) 0.086(4) 0.036(3) 0.024(4) 0.024(4)
C10X 0.060(4) 0.060(4) 0.084(4) 0.034(3) 0.019(4) 0.019(3)
C11X 0.060(4) 0.060(4) 0.085(4) 0.035(3) 0.024(3) 0.022(3)
C12X 0.062(5) 0.060(4) 0.087(5) 0.034(4) 0.024(4) 0.020(4)
O4S 0.155(4) 0.124(3) 0.094(3) 0.044(3) 0.023(3) 0.040(3)
C13S 0.107(4) 0.142(5) 0.081(3) 0.060(4) 0.009(3) 0.027(4)
C14S 0.058(2) 0.070(3) 0.147(5) 0.051(3) 0.005(3) 0.0129(19)
C15S 0.098(3) 0.063(2) 0.078(3) 0.030(2) 0.015(2) 0.024(2)
C16S 0.127(4) 0.083(3) 0.091(3) 0.041(3) 0.005(3) 0.015(3)

loop_
_atom_type_symbol
_atom_type_description
_atom_type_scat_dispersion_real
_atom_type_scat_dispersion_imag
_atom_type_scat_source
C C 0.0181 0.0091 'International Tables Vol C Tables 4.2.6.8 and 6.1.1.4'
H H 0.0000 0.0000 'International Tables Vol C Tables 4.2.6.8 and 6.1.1.4'
Li Li 0.0008 0.0003 'International Tables Vol C Tables 4.2.6.8 and 6.1.1.4'
O O 0.0492 0.0322 'International Tables Vol C Tables 4.2.6.8 and 6.1.1.4'

loop_
_geom_angle_atom_site_label_1
_geom_angle_atom_site_label_2
_geom_angle_atom_site_label_3
_geom_angle
_geom_angle_site_symmetry_1
_geom_angle_site_symmetry_3
C12 O1 C17 120.82(17) . .
C2 C1 C10 122.40(19) . .
C2 C1 C6 118.53(19) . .
C10 C1 C6 119.06(18) . .
C3 C2 C1 121.8(2) . .
C3 C2 H2 119.1 . .
C1 C2 H2 119.1 . .
C2 C3 C4 120.04(19) . .
C2 C3 H3 120.0 . .
C4 C3 H3 120.0 . .
C5 C4 C3 119.9(2) . .
C5 C4 H4 120.0 . .
C3 C4 H4 120.0 . .
C4 C5 C6 122.1(2) . .
C4 C5 H5 119.0 . .
C6 C5 H5 119.0 . .
C7 C6 C5 122.45(19) . .
C7 C6 C1 119.88(19) . .
C5 C6 C1 117.66(19) . .
C6 C7 C8 121.27(19) . .
C6 C7 C40 121.57(19) . .
C8 C7 C40 117.16(18) . .
C14 C8 C7 122.1(2) . .
C14 C8 C9 119.49(19) . .
C7 C8 C9 118.37(19) . .
C10 C9 C11 122.4(2) . .
C10 C9 C8 120.75(19) . .
C11 C9 C8 116.81(19) . .
C9 C10 C1 120.49(19) . .
C9 C10 C20 121.02(19) . .
C1 C10 C20 118.45(18) . .
C12 C11 C9 121.1(2) . .
C12 C11 H11 119.4 . .
C9 C11 H11 119.4 . .
C11 C12 O1 116.27(19) . .
C11 C12 C13 123.53(19) . .
O1 C12 C13 120.20(18) . .
C15 C13 C14 125.3(2) . .
C15 C13 C12 119.49(19) . .
C14 C13 C12 115.24(19) . .
C13 C14 C8 123.6(2) . .
C13 C14 H14 118.2 . .
C8 C14 H14 118.2 . .
C13 C15 C16 119.3(2) . .
C13 C15 C49 118.86(19) . .
C16 C15 C49 121.85(19) . .
C18 C16 C17 115.96(19) . .
C18 C16 C15 124.5(2) . .
C17 C16 C15 119.56(19) . .
C29 C17 O1 116.40(19) . .
C29 C17 C16 123.82(19) . .
O1 C17 C16 119.75(18) . .
C16 C18 C19 123.03(19) . .
C16 C18 H18 118.5 . .
C19 C18 H18 118.5 . .
C18 C19 C19 120.0(2) . 2_667
C18 C19 C29 122.34(19) . 2_667
C19 C19 C29 117.7(2) 2_667 2_667
C25 C20 C21 119.7(2) . .
C25 C20 C10 119.57(19) . .
C21 C20 C10 120.7(2) . .
C22 C21 C20 119.0(2) . .
C22 C21 C26 120.4(2) . .
C20 C21 C26 120.6(2) . .
C23 C22 C21 122.0(2) . .
C23 C22 H22 119.0 . .
C21 C22 H22 119.0 . .
C22 C23 C24 118.3(2) . .
C22 C23 C27 121.1(2) . .
C24 C23 C27 120.6(2) . .
C23 C24 C25 121.3(2) . .
C23 C24 H24 119.3 . .
C25 C24 H24 119.3 . .
C20 C25 C24 119.6(2) . .
C20 C25 C28 120.9(2) . .
C24 C25 C28 119.5(2) . .
C21 C26 H26A 109.5 . .
C21 C26 H26B 109.5 . .
H26A C26 H26B 109.5 . .
C21 C26 H26C 109.5 . .
H26A C26 H26C 109.5 . .
H26B C26 H26C 109.5 . .
C23 C27 H27A 109.5 . .
C23 C27 H27B 109.5 . .
H27A C27 H27B 109.5 . .
C23 C27 H27C 109.5 . .
H27A C27 H27C 109.5 . .
H27B C27 H27C 109.5 . .
C25 C28 H28A 109.5 . .
C25 C28 H28B 109.5 . .
H28A C28 H28B 109.5 . .
C25 C28 H28C 109.5 . .
H28A C28 H28C 109.5 . .
H28B C28 H28C 109.5 . .
C17 C29 C19 119.45(19) . 2_667
C17 C29 C30 121.05(19) . .
C19 C29 C30 119.38(18) 2_667 .
C31 C30 C35 116.9(2) . .
C31 C30 C29 120.2(2) . .
C35 C30 C29 122.7(2) . .
C30 C31 C32 121.9(3) . .
C30 C31 H31 119.1 . .
C32 C31 H31 119.1 . .
C33 C32 C31 122.2(3) . .
C33 C32 H32 118.9 . .
C31 C32 H32 118.9 . .
C32 C33 C34 115.7(2) . .
C32 C33 C36 122.6(2) . .
C34 C33 C36 121.5(2) . .
C33 C34 C35 122.3(3) . .
C33 C34 H34 118.8 . .
C35 C34 H34 118.8 . .
C30 C35 C34 120.9(3) . .
C30 C35 H35 119.5 . .
C34 C35 H35 119.5 . .
C38 C36 C37 108.1(2) . .
C38 C36 C33 111.5(2) . .
C37 C36 C33 112.0(2) . .
C38 C36 C39 109.5(2) . .
C37 C36 C39 108.3(2) . .
C33 C36 C39 107.38(19) . .
C36 C37 H37A 109.5 . .
C36 C37 H37B 109.5 . .
H37A C37 H37B 109.5 . .
C36 C37 H37C 109.5 . .
H37A C37 H37C 109.5 . .
H37B C37 H37C 109.5 . .
C36 C38 H38A 109.5 . .
C36 C38 H38B 109.5 . .
H38A C38 H38B 109.5 . .
C36 C38 H38C 109.5 . .
H38A C38 H38C 109.5 . .
H38B C38 H38C 109.5 . .
C36 C39 H39A 109.5 . .
C36 C39 H39B 109.5 . .
H39A C39 H39B 109.5 . .
C36 C39 H39C 109.5 . .
H39A C39 H39C 109.5 . .
H39B C39 H39C 109.5 . .
C41 C40 C45 119.6(2) . .
C41 C40 C7 120.1(2) . .
C45 C40 C7 120.1(2) . .
C40 C41 C42 119.4(2) . .
C40 C41 C46 120.6(2) . .
C42 C41 C46 120.0(2) . .
C43 C42 C41 121.9(3) . .
C43 C42 H42 119.0 . .
C41 C42 H42 119.0 . .
C42 C43 C44 118.5(2) . .
C42 C43 C47 121.1(3) . .
C44 C43 C47 120.3(3) . .
C43 C44 C45 121.9(3) . .
C43 C44 H44 119.0 . .
C45 C44 H44 119.0 . .
C40 C45 C44 118.7(3) . .
C40 C45 C48 121.1(2) . .
C44 C45 C48 120.1(2) . .
C41 C46 H46A 109.5 . .
C41 C46 H46B 109.5 . .
H46A C46 H46B 109.5 . .
C41 C46 H46C 109.5 . .
H46A C46 H46C 109.5 . .
H46B C46 H46C 109.5 . .
C43 C47 H47A 109.5 . .
C43 C47 H47B 109.5 . .
H47A C47 H47B 109.5 . .
C43 C47 H47C 109.5 . .
H47A C47 H47C 109.5 . .
H47B C47 H47C 109.5 . .
C45 C48 H48A 109.5 . .
C45 C48 H48B 109.5 . .
H48A C48 H48B 109.5 . .
C45 C48 H48C 109.5 . .
H48A C48 H48C 109.5 . .
H48B C48 H48C 109.5 . .
C54 C49 C50 118.7(2) . .
C54 C49 C15 121.0(2) . .
C50 C49 C15 120.1(2) . .
C51 C50 C49 119.5(2) . .
C51 C50 C55 118.6(2) . .
C49 C50 C55 121.9(2) . .
C52 C51 C50 121.9(3) . .
C52 C51 H51 119.1 . .
C50 C51 H51 119.1 . .
C53 C52 C51 117.9(2) . .
C53 C52 C56 120.9(3) . .
C51 C52 C56 121.1(3) . .
C52 C53 C54 122.5(3) . .
C52 C53 H53 118.8 . .
C54 C53 H53 118.8 . .
C53 C54 C49 119.5(2) . .
C53 C54 C57 118.7(2) . .
C49 C54 C57 121.8(2) . .
C50 C55 H55A 109.5 . .
C50 C55 H55B 109.5 . .
H55A C55 H55B 109.5 . .
C50 C55 H55C 109.5 . .
H55A C55 H55C 109.5 . .
H55B C55 H55C 109.5 . .
C52 C56 H56A 109.5 . .
C52 C56 H56B 109.5 . .
H56A C56 H56B 109.5 . .
C52 C56 H56C 109.5 . .
H56A C56 H56C 109.5 . .
H56B C56 H56C 109.5 . .
C54 C57 H57A 109.5 . .
C54 C57 H57B 109.5 . .
H57A C57 H57B 109.5 . .
C54 C57 H57C 109.5 . .
H57A C57 H57C 109.5 . .
H57B C57 H57C 109.5 . .
O5 Li1 O3 117.8(2) . .
O5 Li1 O4 110.4(2) . .
O3 Li1 O4 104.6(2) . .
O5 Li1 O2 105.8(2) . .
O3 Li1 O2 110.4(2) . .
O4 Li1 O2 107.6(2) . .
C61 O2 C58 109.08(19) . .
C61 O2 Li1 115.77(19) . .
C58 O2 Li1 131.3(2) . .
C65 O3 C62 110.1(2) . .
C65 O3 Li1 120.8(2) . .
C62 O3 Li1 128.9(2) . .
C69 O4 C66 105.5(2) . .
C69 O4 Li1 118.4(2) . .
C66 O4 Li1 132.4(2) . .
C73 O5 C70 109.4(2) . .
C73 O5 Li1 126.2(2) . .
C70 O5 Li1 124.3(2) . .
O2 C58 C59 105.1(2) . .
O2 C58 H58A 110.7 . .
C59 C58 H58A 110.7 . .
O2 C58 H58B 110.7 . .
C59 C58 H58B 110.7 . .
H58A C58 H58B 108.8 . .
C58 C59 C60 102.0(2) . .
C58 C59 H59A 111.4 . .
C60 C59 H59A 111.4 . .
C58 C59 H59B 111.4 . .
C60 C59 H59B 111.4 . .
H59A C59 H59B 109.2 . .
C61 C60 C59 103.4(3) . .
C61 C60 H60A 111.1 . .
C59 C60 H60A 111.1 . .
C61 C60 H60B 111.1 . .
C59 C60 H60B 111.1 . .
H60A C60 H60B 109.0 . .
O2 C61 C60 106.7(2) . .
O2 C61 H61A 110.4 . .
C60 C61 H61A 110.4 . .
O2 C61 H61B 110.4 . .
C60 C61 H61B 110.4 . .
H61A C61 H61B 108.6 . .
O3 C62 C63 105.8(2) . .
O3 C62 H62A 110.6 . .
C63 C62 H62A 110.6 . .
O3 C62 H62B 110.6 . .
C63 C62 H62B 110.6 . .
H62A C62 H62B 108.7 . .
C62 C63 C64 103.1(3) . .
C62 C63 H63A 111.2 . .
C64 C63 H63A 111.2 . .
C62 C63 H63B 111.2 . .
C64 C63 H63B 111.2 . .
H63A C63 H63B 109.1 . .
C65 C64 C63 101.7(2) . .
C65 C64 H64A 111.4 . .
C63 C64 H64A 111.4 . .
C65 C64 H64B 111.4 . .
C63 C64 H64B 111.4 . .
H64A C64 H64B 109.3 . .
O3 C65 C64 106.6(2) . .
O3 C65 H65A 110.4 . .
C64 C65 H65A 110.4 . .
O3 C65 H65B 110.4 . .
C64 C65 H65B 110.4 . .
H65A C65 H65B 108.6 . .
O4 C66 C67 105.5(2) . .
O4 C66 H66A 110.7 . .
C67 C66 H66A 110.7 . .
O4 C66 H66B 110.7 . .
C67 C66 H66B 110.7 . .
H66A C66 H66B 108.8 . .
C68 C67 C66 103.9(2) . .
C68 C67 H67A 111.0 . .
C66 C67 H67A 111.0 . .
C68 C67 H67B 111.0 . .
C66 C67 H67B 111.0 . .
H67A C67 H67B 109.0 . .
C69 C68 C67 104.7(2) . .
C69 C68 H68A 110.8 . .
C67 C68 H68A 110.8 . .
C69 C68 H68B 110.8 . .
C67 C68 H68B 110.8 . .
H68A C68 H68B 108.9 . .
O4 C69 C68 106.3(2) . .
O4 C69 H69A 110.5 . .
C68 C69 H69A 110.5 . .
O4 C69 H69B 110.5 . .
C68 C69 H69B 110.5 . .
H69A C69 H69B 108.7 . .
O5 C70 C71 105.8(2) . .
O5 C70 H70A 110.6 . .
C71 C70 H70A 110.6 . .
O5 C70 H70B 110.6 . .
C71 C70 H70B 110.6 . .
H70A C70 H70B 108.7 . .
C70 C71 C72 102.2(3) . .
C70 C71 H71A 111.3 . .
C72 C71 H71A 111.3 . .
C70 C71 H71B 111.3 . .
C72 C71 H71B 111.3 . .
H71A C71 H71B 109.2 . .
C73 C72 C71 103.0(3) . .
C73 C72 H72A 111.2 . .
C71 C72 H72A 111.2 . .
C73 C72 H72B 111.2 . .
C71 C72 H72B 111.2 . .
H72A C72 H72B 109.1 . .
O5 C73 C72 106.5(2) . .
O5 C73 H73A 110.4 . .
C72 C73 H73A 110.4 . .
O5 C73 H73B 110.4 . .
C72 C73 H73B 110.4 . .
H73A C73 H73B 108.6 . .
C4S O1S C1S 108.2(4) . .
O1S C1S C2S 104.5(4) . .
O1S C1S H1SA 110.8 . .
C2S C1S H1SA 110.8 . .
O1S C1S H1SB 110.8 . .
C2S C1S H1SB 110.8 . .
H1SA C1S H1SB 108.9 . .
C1S C2S C3S 105.4(4) . .
C1S C2S H2SA 110.7 . .
C3S C2S H2SA 110.7 . .
C1S C2S H2SB 110.7 . .
C3S C2S H2SB 110.7 . .
H2SA C2S H2SB 108.8 . .
C4S C3S C2S 102.7(4) . .
C4S C3S H3SA 111.2 . .
C2S C3S H3SA 111.2 . .
C4S C3S H3SB 111.2 . .
C2S C3S H3SB 111.2 . .
H3SA C3S H3SB 109.1 . .
O1S C4S C3S 108.5(4) . .
O1S C4S H4SA 110.0 . .
C3S C4S H4SA 110.0 . .
O1S C4S H4SB 110.0 . .
C3S C4S H4SB 110.0 . .
H4SA C4S H4SB 108.4 . .
C5S O2S C8S 108.7(4) . .
O2S C5S C6S 109.6(5) . .
O2S C5S H5SA 109.7 . .
C6S C5S H5SA 109.7 . .
O2S C5S H5SB 109.7 . .
C6S C5S H5SB 109.7 . .
H5SA C5S H5SB 108.2 . .
C5S C6S C7S 104.0(6) . .
C5S C6S H6SA 111.0 . .
C7S C6S H6SA 111.0 . .
C5S C6S H6SB 111.0 . .
C7S C6S H6SB 111.0 . .
H6SA C6S H6SB 109.0 . .
C8S C7S C6S 102.3(6) . .
C8S C7S H7SA 111.3 . .
C6S C7S H7SA 111.3 . .
C8S C7S H7SB 111.3 . .
C6S C7S H7SB 111.3 . .
H7SA C7S H7SB 109.2 . .
O2S C8S C7S 107.3(5) . .
O2S C8S H8SA 110.3 . .
C7S C8S H8SA 110.3 . .
O2S C8S H8SB 110.3 . .
C7S C8S H8SB 110.3 . .
H8SA C8S H8SB 108.5 . .
C5X O2X C8X 107.8(15) . .
O2X C5X C6X 102.8(15) . .
O2X C5X H5X1 111.2 . .
C6X C5X H5X1 111.2 . .
O2X C5X H5X2 111.2 . .
C6X C5X H5X2 111.2 . .
H5X1 C5X H5X2 109.1 . .
C5X C6X C7X 97.4(15) . .
C5X C6X H6X1 112.3 . .
C7X C6X H6X1 112.3 . .
C5X C6X H6X2 112.3 . .
C7X C6X H6X2 112.3 . .
H6X1 C6X H6X2 109.9 . .
C8X C7X C6X 95.8(17) . .
C8X C7X H7X1 112.6 . .
C6X C7X H7X1 112.6 . .
C8X C7X H7X2 112.6 . .
C6X C7X H7X2 112.6 . .
H7X1 C7X H7X2 110.1 . .
O2X C8X C7X 108.0(16) . .
O2X C8X H8X1 110.1 . .
C7X C8X H8X1 110.1 . .
O2X C8X H8X2 110.1 . .
C7X C8X H8X2 110.1 . .
H8X1 C8X H8X2 108.4 . .
C9S O3S C12S 109.6(4) . .
O3S C9S C10S 106.9(4) . .
O3S C9S H9SA 110.3 . .
C10S C9S H9SA 110.3 . .
O3S C9S H9SB 110.3 . .
C10S C9S H9SB 110.3 . .
H9SA C9S H9SB 108.6 . .
C9S C10S C11S 103.2(5) . .
C9S C10S H10A 111.1 . .
C11S C10S H10A 111.1 . .
C9S C10S H10B 111.1 . .
C11S C10S H10B 111.1 . .
H10A C10S H10B 109.1 . .
C10S C11S C12S 99.2(5) . .
C10S C11S H11A 111.9 . .
C12S C11S H11A 111.9 . .
C10S C11S H11B 111.9 . .
C12S C11S H11B 111.9 . .
H11A C11S H11B 109.6 . .
O3S C12S C11S 105.8(5) . .
O3S C12S H12A 110.6 . .
C11S C12S H12A 110.6 . .
O3S C12S H12B 110.6 . .
C11S C12S H12B 110.6 . .
H12A C12S H12B 108.7 . .
C9X O3X C12X 107.4(12) . .
O3X C9X C10X 106.4(11) . .
O3X C9X H9XA 110.4 . .
C10X C9X H9XA 110.4 . .
O3X C9X H9XB 110.4 . .
C10X C9X H9XB 110.4 . .
H9XA C9X H9XB 108.6 . .
C11X C10X C9X 101.4(12) . .
C11X C10X H10C 111.5 . .
C9X C10X H10C 111.5 . .
C11X C10X H10D 111.5 . .
C9X C10X H10D 111.5 . .
H10C C10X H10D 109.3 . .
C12X C11X C10X 102.3(16) . .
C12X C11X H11C 111.3 . .
C10X C11X H11C 111.3 . .
C12X C11X H11D 111.3 . .
C10X C11X H11D 111.3 . .
H11C C11X H11D 109.2 . .
C11X C12X O3X 112.5(16) . .
C11X C12X H12C 109.1 . .
O3X C12X H12C 109.1 . .
C11X C12X H12D 109.1 . .
O3X C12X H12D 109.1 . .
H12C C12X H12D 107.8 . .
C13S O4S C16S 109.1(4) . .
O4S C13S C14S 105.2(5) . .
O4S C13S H13A 110.7 . .
C14S C13S H13A 110.7 . .
O4S C13S H13B 110.7 . .
C14S C13S H13B 110.7 . .
H13A C13S H13B 108.8 . .
C15S C14S C13S 100.4(4) . .
C15S C14S H14A 111.7 . .
C13S C14S H14A 111.7 . .
C15S C14S H14B 111.7 . .
C13S C14S H14B 111.7 . .
H14A C14S H14B 109.5 . .
C16S C15S C14S 104.3(4) . .
C16S C15S H15A 110.9 . .
C14S C15S H15A 110.9 . .
C16S C15S H15B 110.9 . .
C14S C15S H15B 110.9 . .
H15A C15S H15B 108.9 . .
O4S C16S C15S 106.6(5) . .
O4S C16S H16A 110.4 . .
C15S C16S H16A 110.4 . .
O4S C16S H16B 110.4 . .
C15S C16S H16B 110.4 . .
H16A C16S H16B 108.6 . .

loop_
_geom_bond_atom_site_label_1
_geom_bond_atom_site_label_2
_geom_bond_distance
_geom_bond_site_symmetry_2
O1 C12 1.382(3) .
O1 C17 1.390(2) .
C1 C2 1.417(3) .
C1 C10 1.424(3) .
C1 C6 1.443(3) .
C2 C3 1.371(3) .
C2 H2 0.9500 .
C3 C4 1.411(3) .
C3 H3 0.9500 .
C4 C5 1.370(3) .
C4 H4 0.9500 .
C5 C6 1.424(3) .
C5 H5 0.9500 .
C6 C7 1.404(3) .
C7 C8 1.413(3) .
C7 C40 1.499(3) .
C8 C14 1.408(3) .
C8 C9 1.449(3) .
C9 C10 1.392(3) .
C9 C11 1.440(3) .
C10 C20 1.497(3) .
C11 C12 1.359(3) .
C11 H11 0.9500 .
C12 C13 1.441(3) .
C13 C15 1.402(3) .
C13 C14 1.402(3) .
C14 H14 0.9500 .
C15 C16 1.432(3) .
C15 C49 1.503(3) .
C16 C18 1.393(3) .
C16 C17 1.432(3) .
C17 C29 1.370(3) .
C18 C19 1.401(3) .
C18 H18 0.9500 .
C19 C19 1.436(4) 2_667
C19 C29 1.444(3) 2_667
C20 C25 1.395(3) .
C20 C21 1.404(3) .
C21 C22 1.397(3) .
C21 C26 1.505(4) .
C22 C23 1.380(4) .
C22 H22 0.9500 .
C23 C24 1.392(4) .
C23 C27 1.510(3) .
C24 C25 1.397(3) .
C24 H24 0.9500 .
C25 C28 1.512(3) .
C26 H26A 0.9800 .
C26 H26B 0.9800 .
C26 H26C 0.9800 .
C27 H27A 0.9800 .
C27 H27B 0.9800 .
C27 H27C 0.9800 .
C28 H28A 0.9800 .
C28 H28B 0.9800 .
C28 H28C 0.9800 .
C29 C19 1.444(3) 2_667
C29 C30 1.486(3) .
C30 C31 1.364(4) .
C30 C35 1.378(4) .
C31 C32 1.389(4) .
C31 H31 0.9500 .
C32 C33 1.370(4) .
C32 H32 0.9500 .
C33 C34 1.384(4) .
C33 C36 1.534(3) .
C34 C35 1.390(4) .
C34 H34 0.9500 .
C35 H35 0.9500 .
C36 C38 1.521(4) .
C36 C37 1.530(4) .
C36 C39 1.540(3) .
C37 H37A 0.9800 .
C37 H37B 0.9800 .
C37 H37C 0.9800 .
C38 H38A 0.9800 .
C38 H38B 0.9800 .
C38 H38C 0.9800 .
C39 H39A 0.9800 .
C39 H39B 0.9800 .
C39 H39C 0.9800 .
C40 C41 1.397(4) .
C40 C45 1.400(3) .
C41 C42 1.398(3) .
C41 C46 1.504(4) .
C42 C43 1.366(4) .
C42 H42 0.9500 .
C43 C44 1.378(4) .
C43 C47 1.516(4) .
C44 C45 1.406(4) .
C44 H44 0.9500 .
C45 C48 1.498(4) .
C46 H46A 0.9800 .
C46 H46B 0.9800 .
C46 H46C 0.9800 .
C47 H47A 0.9800 .
C47 H47B 0.9800 .
C47 H47C 0.9800 .
C48 H48A 0.9800 .
C48 H48B 0.9800 .
C48 H48C 0.9800 .
C49 C54 1.402(4) .
C49 C50 1.418(4) .
C50 C51 1.396(3) .
C50 C55 1.500(4) .
C51 C52 1.390(4) .
C51 H51 0.9500 .
C52 C53 1.377(4) .
C52 C56 1.514(3) .
C53 C54 1.400(3) .
C53 H53 0.9500 .
C54 C57 1.501(4) .
C55 H55A 0.9800 .
C55 H55B 0.9800 .
C55 H55C 0.9800 .
C56 H56A 0.9800 .
C56 H56B 0.9800 .
C56 H56C 0.9800 .
C57 H57A 0.9800 .
C57 H57B 0.9800 .
C57 H57C 0.9800 .
Li1 O5 1.922(5) .
Li1 O3 1.930(5) .
Li1 O4 1.936(5) .
Li1 O2 1.938(5) .
O2 C61 1.446(3) .
O2 C58 1.451(3) .
O3 C65 1.429(3) .
O3 C62 1.434(3) .
O4 C69 1.427(4) .
O4 C66 1.432(3) .
O5 C73 1.436(3) .
O5 C70 1.449(4) .
C58 C59 1.502(4) .
C58 H58A 0.9900 .
C58 H58B 0.9900 .
C59 C60 1.525(5) .
C59 H59A 0.9900 .
C59 H59B 0.9900 .
C60 C61 1.498(4) .
C60 H60A 0.9900 .
C60 H60B 0.9900 .
C61 H61A 0.9900 .
C61 H61B 0.9900 .
C62 C63 1.507(5) .
C62 H62A 0.9900 .
C62 H62B 0.9900 .
C63 C64 1.522(4) .
C63 H63A 0.9900 .
C63 H63B 0.9900 .
C64 C65 1.521(4) .
C64 H64A 0.9900 .
C64 H64B 0.9900 .
C65 H65A 0.9900 .
C65 H65B 0.9900 .
C66 C67 1.524(4) .
C66 H66A 0.9900 .
C66 H66B 0.9900 .
C67 C68 1.521(4) .
C67 H67A 0.9900 .
C67 H67B 0.9900 .
C68 C69 1.518(4) .
C68 H68A 0.9900 .
C68 H68B 0.9900 .
C69 H69A 0.9900 .
C69 H69B 0.9900 .
C70 C71 1.503(4) .
C70 H70A 0.9900 .
C70 H70B 0.9900 .
C71 C72 1.519(5) .
C71 H71A 0.9900 .
C71 H71B 0.9900 .
C72 C73 1.512(4) .
C72 H72A 0.9900 .
C72 H72B 0.9900 .
C73 H73A 0.9900 .
C73 H73B 0.9900 .
O1S C4S 1.400(5) .
O1S C1S 1.404(5) .
C1S C2S 1.480(6) .
C1S H1SA 0.9900 .
C1S H1SB 0.9900 .
C2S C3S 1.540(6) .
C2S H2SA 0.9900 .
C2S H2SB 0.9900 .
C3S C4S 1.479(6) .
C3S H3SA 0.9900 .
C3S H3SB 0.9900 .
C4S H4SA 0.9900 .
C4S H4SB 0.9900 .
O2S C5S 1.397(7) .
O2S C8S 1.403(6) .
C5S C6S 1.490(8) .
C5S H5SA 0.9900 .
C5S H5SB 0.9900 .
C6S C7S 1.530(9) .
C6S H6SA 0.9900 .
C6S H6SB 0.9900 .
C7S C8S 1.504(11) .
C7S H7SA 0.9900 .
C7S H7SB 0.9900 .
C8S H8SA 0.9900 .
C8S H8SB 0.9900 .
O2X C5X 1.375(16) .
O2X C8X 1.411(17) .
C5X C6X 1.532(16) .
C5X H5X1 0.9900 .
C5X H5X2 0.9900 .
C6X C7X 1.540(17) .
C6X H6X1 0.9900 .
C6X H6X2 0.9900 .
C7X C8X 1.522(18) .
C7X H7X1 0.9900 .
C7X H7X2 0.9900 .
C8X H8X1 0.9900 .
C8X H8X2 0.9900 .
O3S C9S 1.411(6) .
O3S C12S 1.436(7) .
C9S C10S 1.479(7) .
C9S H9SA 0.9900 .
C9S H9SB 0.9900 .
C10S C11S 1.532(9) .
C10S H10A 0.9900 .
C10S H10B 0.9900 .
C11S C12S 1.538(10) .
C11S H11A 0.9900 .
C11S H11B 0.9900 .
C12S H12A 0.9900 .
C12S H12B 0.9900 .
O3X C9X 1.389(16) .
O3X C12X 1.42(2) .
C9X C10X 1.54(2) .
C9X H9XA 0.9900 .
C9X H9XB 0.9900 .
C10X C11X 1.52(2) .
C10X H10C 0.9900 .
C10X H10D 0.9900 .
C11X C12X 1.39(3) .
C11X H11C 0.9900 .
C11X H11D 0.9900 .
C12X H12C 0.9900 .
C12X H12D 0.9900 .
O4S C13S 1.427(7) .
O4S C16S 1.447(8) .
C13S C14S 1.577(8) .
C13S H13A 0.9900 .
C13S H13B 0.9900 .
C14S C15S 1.496(7) .
C14S H14A 0.9900 .
C14S H14B 0.9900 .
C15S C16S 1.448(7) .
C15S H15A 0.9900 .
C15S H15B 0.9900 .
C16S H16A 0.9900 .
C16S H16B 0.9900 .

loop_
_geom_torsion_atom_site_label_1
_geom_torsion_atom_site_label_2
_geom_torsion_atom_site_label_3
_geom_torsion_atom_site_label_4
_geom_torsion
_geom_torsion_site_symmetry_1
_geom_torsion_site_symmetry_4
C10 C1 C2 C3 -177.6(2) . .
C6 C1 C2 C3 1.0(3) . .
C1 C2 C3 C4 -0.2(4) . .
C2 C3 C4 C5 -0.7(4) . .
C3 C4 C5 C6 0.8(4) . .
C4 C5 C6 C7 -179.5(2) . .
C4 C5 C6 C1 0.1(3) . .
C2 C1 C6 C7 178.6(2) . .
C10 C1 C6 C7 -2.7(3) . .
C2 C1 C6 C5 -1.0(3) . .
C10 C1 C6 C5 177.73(19) . .
C5 C6 C7 C8 -178.0(2) . .
C1 C6 C7 C8 2.4(3) . .
C5 C6 C7 C40 1.5(3) . .
C1 C6 C7 C40 -178.1(2) . .
C6 C7 C8 C14 -178.6(2) . .
C40 C7 C8 C14 1.9(3) . .
C6 C7 C8 C9 1.0(3) . .
C40 C7 C8 C9 -178.50(19) . .
C14 C8 C9 C10 175.3(2) . .
C7 C8 C9 C10 -4.2(3) . .
C14 C8 C9 C11 -3.9(3) . .
C7 C8 C9 C11 176.5(2) . .
C11 C9 C10 C1 -176.8(2) . .
C8 C9 C10 C1 4.0(3) . .
C11 C9 C10 C20 5.4(3) . .
C8 C9 C10 C20 -173.76(19) . .
C2 C1 C10 C9 178.1(2) . .
C6 C1 C10 C9 -0.5(3) . .
C2 C1 C10 C20 -4.1(3) . .
C6 C1 C10 C20 177.29(19) . .
C10 C9 C11 C12 -176.4(2) . .
C8 C9 C11 C12 2.8(3) . .
C9 C11 C12 O1 -178.23(19) . .
C9 C11 C12 C13 0.9(4) . .
C17 O1 C12 C11 -170.46(19) . .
C17 O1 C12 C13 10.4(3) . .
C11 C12 C13 C15 175.8(2) . .
O1 C12 C13 C15 -5.1(3) . .
C11 C12 C13 C14 -3.3(3) . .
O1 C12 C13 C14 175.8(2) . .
C15 C13 C14 C8 -177.0(2) . .
C12 C13 C14 C8 2.0(3) . .
C7 C8 C14 C13 -178.9(2) . .
C9 C8 C14 C13 1.5(3) . .
C14 C13 C15 C16 175.4(2) . .
C12 C13 C15 C16 -3.5(3) . .
C14 C13 C15 C49 -2.8(4) . .
C12 C13 C15 C49 178.2(2) . .
C13 C15 C16 C18 -174.1(2) . .
C49 C15 C16 C18 4.1(4) . .
C13 C15 C16 C17 7.0(3) . .
C49 C15 C16 C17 -174.7(2) . .
C12 O1 C17 C29 175.06(19) . .
C12 O1 C17 C16 -6.8(3) . .
C18 C16 C17 C29 -2.9(3) . .
C15 C16 C17 C29 176.0(2) . .
C18 C16 C17 O1 179.1(2) . .
C15 C16 C17 O1 -2.0(3) . .
C17 C16 C18 C19 0.7(3) . .
C15 C16 C18 C19 -178.1(2) . .
C16 C18 C19 C19 0.7(4) . 2_667
C16 C18 C19 C29 -179.5(2) . 2_667
C9 C10 C20 C25 94.1(3) . .
C1 C10 C20 C25 -83.7(3) . .
C9 C10 C20 C21 -88.4(3) . .
C1 C10 C20 C21 93.8(2) . .
C25 C20 C21 C22 1.5(3) . .
C10 C20 C21 C22 -175.97(19) . .
C25 C20 C21 C26 -178.6(2) . .
C10 C20 C21 C26 3.9(3) . .
C20 C21 C22 C23 0.0(3) . .
C26 C21 C22 C23 -179.9(2) . .
C21 C22 C23 C24 -1.8(4) . .
C21 C22 C23 C27 176.5(2) . .
C22 C23 C24 C25 2.3(4) . .
C27 C23 C24 C25 -176.1(2) . .
C21 C20 C25 C24 -1.1(3) . .
C10 C20 C25 C24 176.4(2) . .
C21 C20 C25 C28 -179.7(2) . .
C10 C20 C25 C28 -2.2(3) . .
C23 C24 C25 C20 -0.8(4) . .
C23 C24 C25 C28 177.8(2) . .
O1 C17 C29 C19 -178.39(19) . 2_667
C16 C17 C29 C19 3.5(3) . 2_667
O1 C17 C29 C30 5.7(3) . .
C16 C17 C29 C30 -172.4(2) . .
C17 C29 C30 C31 78.5(3) . .
C19 C29 C30 C31 -97.5(3) 2_667 .
C17 C29 C30 C35 -106.4(3) . .
C19 C29 C30 C35 77.7(3) 2_667 .
C35 C30 C31 C32 -2.9(5) . .
C29 C30 C31 C32 172.5(3) . .
C30 C31 C32 C33 1.0(6) . .
C31 C32 C33 C34 1.7(5) . .
C31 C32 C33 C36 -174.2(3) . .
C32 C33 C34 C35 -2.4(5) . .
C36 C33 C34 C35 173.5(3) . .
C31 C30 C35 C34 2.2(5) . .
C29 C30 C35 C34 -173.2(3) . .
C33 C34 C35 C30 0.5(5) . .
C32 C33 C36 C38 -147.0(3) . .
C34 C33 C36 C38 37.3(3) . .
C32 C33 C36 C37 -25.8(4) . .
C34 C33 C36 C37 158.6(3) . .
C32 C33 C36 C39 93.0(3) . .
C34 C33 C36 C39 -82.7(3) . .
C6 C7 C40 C41 -88.8(3) . .
C8 C7 C40 C41 90.7(3) . .
C6 C7 C40 C45 96.7(3) . .
C8 C7 C40 C45 -83.8(3) . .
C45 C40 C41 C42 0.2(3) . .
C7 C40 C41 C42 -174.3(2) . .
C45 C40 C41 C46 179.3(2) . .
C7 C40 C41 C46 4.7(3) . .
C40 C41 C42 C43 -0.3(4) . .
C46 C41 C42 C43 -179.3(2) . .
C41 C42 C43 C44 0.2(4) . .
C41 C42 C43 C47 178.6(2) . .
C42 C43 C44 C45 0.0(4) . .
C47 C43 C44 C45 -178.4(2) . .
C41 C40 C45 C44 -0.1(3) . .
C7 C40 C45 C44 174.5(2) . .
C41 C40 C45 C48 -177.0(2) . .
C7 C40 C45 C48 -2.5(3) . .
C43 C44 C45 C40 0.0(4) . .
C43 C44 C45 C48 177.0(2) . .
C13 C15 C49 C54 107.8(3) . .
C16 C15 C49 C54 -70.4(3) . .
C13 C15 C49 C50 -67.7(3) . .
C16 C15 C49 C50 114.1(3) . .
C54 C49 C50 C51 -0.4(3) . .
C15 C49 C50 C51 175.2(2) . .
C54 C49 C50 C55 -179.0(2) . .
C15 C49 C50 C55 -3.4(3) . .
C49 C50 C51 C52 0.4(4) . .
C55 C50 C51 C52 178.9(2) . .
C50 C51 C52 C53 0.3(4) . .
C50 C51 C52 C56 -177.7(2) . .
C51 C52 C53 C54 -0.9(4) . .
C56 C52 C53 C54 177.1(2) . .
C52 C53 C54 C49 0.8(4) . .
C52 C53 C54 C57 -178.1(2) . .
C50 C49 C54 C53 -0.1(3) . .
C15 C49 C54 C53 -175.7(2) . .
C50 C49 C54 C57 178.8(2) . .
C15 C49 C54 C57 3.2(3) . .
C61 O2 C58 C59 -21.2(3) . .
Li1 O2 C58 C59 -177.7(3) . .
O2 C58 C59 C60 34.7(3) . .
C58 C59 C60 C61 -35.3(4) . .
C58 O2 C61 C60 -1.7(3) . .
Li1 O2 C61 C60 158.9(3) . .
C59 C60 C61 O2 23.3(4) . .
C65 O3 C62 C63 -13.3(4) . .
Li1 O3 C62 C63 170.7(3) . .
O3 C62 C63 C64 30.5(4) . .
C62 C63 C64 C65 -35.0(4) . .
C62 O3 C65 C64 -9.6(3) . .
Li1 O3 C65 C64 166.8(2) . .
C63 C64 C65 O3 27.9(3) . .
C69 O4 C66 C67 38.0(3) . .
Li1 O4 C66 C67 -119.1(3) . .
O4 C66 C67 C68 -25.1(3) . .
C66 C67 C68 C69 3.7(3) . .
C66 O4 C69 C68 -35.6(3) . .
Li1 O4 C69 C68 125.3(3) . .
C67 C68 C69 O4 18.9(3) . .
C73 O5 C70 C71 -16.8(3) . .
Li1 O5 C70 C71 166.5(3) . .
O5 C70 C71 C72 32.5(3) . .
C70 C71 C72 C73 -35.4(3) . .
C70 O5 C73 C72 -6.2(3) . .
Li1 O5 C73 C72 170.4(2) . .
C71 C72 C73 O5 26.2(3) . .
C4S O1S C1S C2S -33.9(6) . .
O1S C1S C2S C3S 26.4(6) . .
C1S C2S C3S C4S -10.1(6) . .
C1S O1S C4S C3S 27.9(6) . .
C2S C3S C4S O1S -9.9(6) . .
C8S O2S C5S C6S 11.6(7) . .
O2S C5S C6S C7S 6.8(9) . .
C5S C6S C7S C8S -20.8(9) . .
C5S O2S C8S C7S -25.8(7) . .
C6S C7S C8S O2S 28.7(8) . .
C8X O2X C5X C6X 30(4) . .
O2X C5X C6X C7X -50(3) . .
C5X C6X C7X C8X 47(3) . .
C5X O2X C8X C7X 3(5) . .
C6X C7X C8X O2X -33(4) . .
C12S O3S C9S C10S 10.5(7) . .
O3S C9S C10S C11S -31.4(7) . .
C9S C10S C11S C12S 38.1(6) . .
C9S O3S C12S C11S 14.9(6) . .
C10S C11S C12S O3S -32.5(6) . .
C12X O3X C9X C10X -11.4(15) . .
O3X C9X C10X C11X 26.1(15) . .
C9X C10X C11X C12X -30.6(17) . .
C10X C11X C12X O3X 26(2) . .
C9X O3X C12X C11X -10(2) . .
C16S O4S C13S C14S 7.0(6) . .
O4S C13S C14S C15S -27.0(5) . .
C13S C14S C15S C16S 37.1(5) . .
C13S O4S C16S C15S 16.9(6) . .
C14S C15S C16S O4S -34.8(5) . .
